data_9003700
loop_
_publ_author_name
'Benusa, M. D.'
'Angel, R. J.'
'Ross, N. L.'

_publ_section_title
;
 Compression of albite, NaAlSi3O8
 Sample: Amelia Court House, Virginia locality P = 6.489 GPa
;
_journal_name_full 'American Mineralogist'
_journal_page_first 1115
_journal_page_last 1120
_journal_paper_doi 10.2138/am.2005.1805
_journal_volume 90
_journal_year 2005
_chemical_formula_sum 'Al Na O8 Si3'
_chemical_name_mineral Albite
_space_group_IT_number 2
_symmetry_space_group_name_Hall '-P 1 (1/2*x+1/2*y,1/2*x-1/2*y,-z)'
_symmetry_space_group_name_H-M 'C -1'
_cell_angle_alpha 93.963
_cell_angle_beta 117.177
_cell_angle_gamma 88.132
_cell_formula_units_Z 4
_cell_length_a 7.7176
_cell_length_b 12.5592
_cell_length_c 7.0113
_cell_volume 603.111
_database_code_amcsd 0003798
_diffrn_ambient_pressure 6.489e+06
_exptl_crystal_density_diffrn 2.888
_cod_original_formula_sum 'Na Al Si3 O8'
_cod_database_code 9003700

loop_
_space_group_symop_operation_xyz
x,y,z
1/2+x,1/2+y,z
-x,-y,-z
1/2-x,1/2-y,-z

loop_
_atom_site_aniso_label
_atom_site_aniso_U_11
_atom_site_aniso_U_22
_atom_site_aniso_U_33
_atom_site_aniso_U_12
_atom_site_aniso_U_13
_atom_site_aniso_U_23
Na 0.02245 0.02704 0.05125 -0.00131 0.02252 -0.01265

loop_
_atom_site_label
_atom_site_fract_x
_atom_site_fract_y
_atom_site_fract_z
_atom_site_U_iso_or_equiv
_atom_site_type_symbol
_atom_site_attached_hydrogens
Na 0.24900 0.99350 0.14900 0.03166 Na 0
Al1o -0.00210 0.16648 0.20250 0.00874 Al 0
Si1m -0.00960 0.82031 0.23490 0.00874 Si 0
Si2o 0.68670 0.10437 0.31210 0.00557 Si 0
Si2m 0.65580 0.87698 0.35510 0.00633 Si 0
Oa1 0.01150 0.12860 0.96800 0.01241 O 0
Oa2 0.56750 0.99560 0.28400 0.00760 O 0
Obo 0.79890 0.09230 0.16800 0.01089 O 0
Obm 0.78720 0.84360 0.23700 0.01393 O 0
Oco -0.02850 0.29930 0.26500 0.00988 O 0
Ocm 0.01500 0.69290 0.22300 0.01431 O 0
Odo 0.21840 0.11710 0.39600 0.01710 O 0
Odm 0.16180 0.87370 0.43100 0.02128 O 0

loop_
_cod_changelog_entry_id
_cod_changelog_entry_author
_cod_changelog_entry_date
_cod_changelog_entry_text
1
;cod-tools version 3.8.0
Id: cif_guess_AMCSD_atom_types 9581 2023-05-17 12:35:41Z saulius
;
2023-05-18T11:37:39+03:00
;Derived atom types and hydrogen counts
from atom names that follow the AMCSD naming convention
(Wat == water, O-H == hydroxyl).
;

loop_
_cod_related_entry_id
_cod_related_entry_database
_cod_related_entry_code
1 AMCSD 0003798
